data_2236329
loop_
_publ_author_name
'Sun, Changyan'
'Li, Yang'
'Li, Wenjun'
'Dong, Bin'

_publ_section_title
;
 <i>catena</i>-Poly[[diaquabis[2-(3-oxo-1,3-dihydro-2-benzofuran-1-yl)acetato-\k<i>O</i>]cobalt(II)]-\m-1,2-bis(pyridin-4-yl)ethane-\k^2^<i>N</i>:<i>N</i>']
;
_journal_coeditor_code HG5263
_journal_issue 11
_journal_name_full 'Acta Crystallographica Section E'
_journal_page_first m1433
_journal_paper_doi 10.1107/S1600536812044339
_journal_volume 68
_journal_year 2012
_chemical_formula_iupac '[Co (C10 H7 O4)2 (C12 H12 N2) (H2 O)2]'
_chemical_formula_moiety 'C32 H30 Co N2 O10'
_chemical_formula_sum 'C32 H30 Co N2 O10'
_chemical_formula_weight 661.51
_chemical_name_systematic
;
<i>catena</i>-Poly[[diaquabis[2-(3-oxo-1,3-dihydro-2-benzofuran-1-yl)acetato-
\k<i>O</i>]cobalt(II)]-\m-1,2-bis(pyridin-4-yl)ethane-\k^2^<i>N</i>:<i>N</i>']
;
_space_group_IT_number 2
_symmetry_cell_setting triclinic
_symmetry_space_group_name_Hall '-P 1'
_symmetry_space_group_name_H-M 'P -1'
_atom_sites_solution_hydrogens geom
_atom_sites_solution_primary direct
_atom_sites_solution_secondary difmap
_audit_creation_method SHELXL-97
_cell_angle_alpha 93.912(4)
_cell_angle_beta 99.409(4)
_cell_angle_gamma 97.651(4)
_cell_formula_units_Z 1
_cell_length_a 5.4599(12)
_cell_length_b 10.374(2)
_cell_length_c 13.617(3)
_cell_measurement_reflns_used 1338
_cell_measurement_temperature 293(2)
_cell_measurement_theta_max 26.42
_cell_measurement_theta_min 1.52
_cell_volume 750.9(3)
_computing_cell_refinement 'SAINT (Bruker, 1997)'
_computing_data_collection 'SMART (Bruker, 1997)'
_computing_data_reduction 'SAINT (Bruker, 1997)'
_computing_molecular_graphics 'SHELXTL (Sheldrick, 2008)'
_computing_publication_material 'SHELXTL (Sheldrick, 2008)'
_computing_structure_refinement 'SHELXL97 (Sheldrick, 2008)'
_computing_structure_solution 'SHELXS97 (Sheldrick, 2008)'
_diffrn_ambient_temperature 293(2)
_diffrn_measured_fraction_theta_full 0.981
_diffrn_measured_fraction_theta_max 0.981
_diffrn_measurement_device_type 'Bruker SMART CCD area-detector'
_diffrn_measurement_method 'phi and omega scans'
_diffrn_radiation_monochromator graphite
_diffrn_radiation_source 'fine-focus sealed tube'
_diffrn_radiation_type MoK\a
_diffrn_radiation_wavelength 0.71073
_diffrn_reflns_av_R_equivalents 0.0259
_diffrn_reflns_av_sigmaI/netI 0.0691
_diffrn_reflns_limit_h_max 6
_diffrn_reflns_limit_h_min -4
_diffrn_reflns_limit_k_max 12
_diffrn_reflns_limit_k_min -12
_diffrn_reflns_limit_l_max 17
_diffrn_reflns_limit_l_min -16
_diffrn_reflns_number 4258
_diffrn_reflns_theta_full 26.42
_diffrn_reflns_theta_max 26.42
_diffrn_reflns_theta_min 1.52
_exptl_absorpt_coefficient_mu 0.634
_exptl_absorpt_correction_T_max 1.000000
_exptl_absorpt_correction_T_min 0.748570
_exptl_absorpt_correction_type multi-scan
_exptl_absorpt_process_details '(SADABS; Bruker, 1997)'
_exptl_crystal_colour red
_exptl_crystal_density_diffrn 1.463
_exptl_crystal_density_method 'not measured'
_exptl_crystal_description block
_exptl_crystal_F_000 343
_exptl_crystal_size_max 0.20
_exptl_crystal_size_mid 0.18
_exptl_crystal_size_min 0.10
_refine_diff_density_max 0.726
_refine_diff_density_min -0.607
_refine_ls_extinction_method none
_refine_ls_goodness_of_fit_ref 1.050
_refine_ls_hydrogen_treatment mixed
_refine_ls_matrix_type full
_refine_ls_number_parameters 213
_refine_ls_number_reflns 3027
_refine_ls_number_restraints 0
_refine_ls_restrained_S_all 1.050
_refine_ls_R_factor_all 0.0850
_refine_ls_R_factor_gt 0.0549
_refine_ls_shift/su_max 0.000
_refine_ls_shift/su_mean 0.000
_refine_ls_structure_factor_coef Fsqd
_refine_ls_weighting_details 'calc w=1/[\s^2^(Fo^2^)+(0.0510P)^2^+0.6286P] where P=(Fo^2^+2Fc^2^)/3'
_refine_ls_weighting_scheme calc
_refine_ls_wR_factor_gt 0.1169
_refine_ls_wR_factor_ref 0.1329
_reflns_number_gt 2306
_reflns_number_total 3027
_reflns_threshold_expression I>2sigma(I)
_cod_data_source_file hg5263.cif
_cod_data_source_block I
_cod_database_code 2236329
_cod_database_fobs_code 2236329

loop_
_symmetry_equiv_pos_as_xyz
'x, y, z'
'-x, -y, -z'

loop_
_atom_site_type_symbol
_atom_site_label
_atom_site_fract_x
_atom_site_fract_y
_atom_site_fract_z
_atom_site_U_iso_or_equiv
_atom_site_adp_type
_atom_site_calc_flag
_atom_site_refinement_flags
_atom_site_occupancy
_atom_site_symmetry_multiplicity
Co Co1 0.5000 0.5000 0.5000 0.0231(2) Uani d S 1 2
N N1 0.5225(5) 0.4729(3) 0.34064(18) 0.0312(7) Uani d . 1 1
O O1 0.6967(4) 0.3420(2) 0.52914(16) 0.0326(6) Uani d . 1 1
O O2 0.3880(5) 0.1819(3) 0.5357(3) 0.0613(9) Uani d . 1 1
O O3 0.7376(7) 0.1884(4) 0.7644(2) 0.0817(12) Uani d . 1 1
O O4 0.9063(9) 0.2427(5) 0.9246(3) 0.1123(17) Uani d . 1 1
C C1 0.6125(7) 0.2293(4) 0.5499(3) 0.0358(9) Uani d . 1 1
C C2 0.8056(8) 0.1465(4) 0.5951(3) 0.0498(11) Uani d . 1 1
H H2A 0.8187 0.0778 0.5451 0.060 Uiso calc R 1 1
H H2B 0.9680 0.2009 0.6124 0.060 Uiso calc R 1 1
C C3 0.7443(8) 0.0860(5) 0.6858(3) 0.0566(12) Uani d . 1 1
H H3 0.5815 0.0296 0.6696 0.068 Uiso calc R 1 1
C C4 0.9426(8) 0.0100(5) 0.7330(3) 0.0523(11) Uani d . 1 1
C C5 1.0204(9) 0.0604(5) 0.8312(3) 0.0574(12) Uani d . 1 1
C C6 1.1928(11) 0.0029(6) 0.8936(4) 0.0823(17) Uani d . 1 1
H H6 1.2403 0.0335 0.9607 0.099 Uiso calc R 1 1
C C7 1.2914(11) -0.0991(6) 0.8550(4) 0.0839(18) Uani d . 1 1
H H7 1.4078 -0.1382 0.8961 0.101 Uiso calc R 1 1
C C8 1.2209(10) -0.1446(5) 0.7563(4) 0.0710(15) Uani d . 1 1
H H8 1.2932 -0.2131 0.7311 0.085 Uiso calc R 1 1
C C9 1.0467(9) -0.0916(5) 0.6938(4) 0.0640(13) Uani d . 1 1
H H9 0.9998 -0.1231 0.6268 0.077 Uiso calc R 1 1
C C10 0.8928(11) 0.1723(6) 0.8499(4) 0.0753(16) Uani d . 1 1
C C11 0.7230(7) 0.5193(4) 0.3025(3) 0.0454(10) Uani d . 1 1
H H11 0.8650 0.5601 0.3464 0.054 Uiso calc R 1 1
C C12 0.7320(8) 0.5102(5) 0.2011(3) 0.0532(11) Uani d . 1 1
H H12 0.8763 0.5454 0.1787 0.064 Uiso calc R 1 1
C C13 0.5273(8) 0.4491(4) 0.1340(2) 0.0453(10) Uani d . 1 1
C C14 0.3274(8) 0.3949(5) 0.1727(3) 0.0607(13) Uani d . 1 1
H H14 0.1884 0.3480 0.1305 0.073 Uiso calc R 1 1
C C15 0.3302(8) 0.4094(5) 0.2746(3) 0.0542(12) Uani d . 1 1
H H15 0.1892 0.3725 0.2984 0.065 Uiso calc R 1 1
C C16 0.5295(10) 0.4387(5) 0.0226(3) 0.0609(13) Uani d . 1 1
H H16A 0.6935 0.4220 0.0109 0.073 Uiso calc R 1 1
H H16B 0.4068 0.3655 -0.0098 0.073 Uiso calc R 1 1
O O5 0.1581(5) 0.3715(3) 0.47022(17) 0.0317(6) Uani d . 1 1
H H5A 0.026(8) 0.368(4) 0.482(3) 0.049(13) Uiso d . 1 1
H H5B 0.216(8) 0.299(5) 0.491(3) 0.057(14) Uiso d . 1 1

loop_
_atom_site_aniso_label
_atom_site_aniso_U_11
_atom_site_aniso_U_22
_atom_site_aniso_U_33
_atom_site_aniso_U_12
_atom_site_aniso_U_13
_atom_site_aniso_U_23
Co1 0.0194(3) 0.0328(4) 0.0189(3) 0.0042(3) 0.0066(2) 0.0067(3)
N1 0.0312(15) 0.045(2) 0.0198(13) 0.0076(13) 0.0064(11) 0.0088(13)
O1 0.0244(12) 0.0404(17) 0.0372(13) 0.0099(11) 0.0096(10) 0.0136(11)
O2 0.0341(16) 0.046(2) 0.108(3) 0.0054(13) 0.0149(16) 0.0305(18)
O3 0.104(3) 0.095(3) 0.064(2) 0.061(2) 0.026(2) 0.017(2)
O4 0.165(4) 0.123(4) 0.063(2) 0.060(3) 0.036(3) -0.007(2)
C1 0.033(2) 0.042(2) 0.0386(19) 0.0136(17) 0.0135(15) 0.0137(17)
C2 0.049(2) 0.052(3) 0.057(2) 0.021(2) 0.0152(19) 0.024(2)
C3 0.051(3) 0.056(3) 0.066(3) 0.008(2) 0.010(2) 0.026(2)
C4 0.056(3) 0.050(3) 0.051(2) 0.012(2) 0.002(2) 0.017(2)
C5 0.063(3) 0.060(3) 0.050(2) 0.012(2) 0.007(2) 0.015(2)
C6 0.100(4) 0.089(5) 0.052(3) 0.021(4) -0.016(3) 0.019(3)
C7 0.092(4) 0.073(4) 0.083(4) 0.033(3) -0.022(3) 0.025(3)
C8 0.073(3) 0.050(3) 0.088(4) 0.022(3) -0.006(3) 0.015(3)
C9 0.082(3) 0.045(3) 0.062(3) 0.022(3) -0.009(2) 0.003(2)
C10 0.098(4) 0.083(4) 0.056(3) 0.036(3) 0.023(3) 0.016(3)
C11 0.047(2) 0.059(3) 0.0278(18) -0.0039(19) 0.0091(16) 0.0049(18)
C12 0.061(3) 0.067(3) 0.035(2) 0.001(2) 0.023(2) 0.010(2)
C13 0.069(3) 0.052(3) 0.0201(17) 0.019(2) 0.0123(18) 0.0091(17)
C14 0.053(3) 0.097(4) 0.0250(19) 0.000(2) -0.0016(18) -0.007(2)
C15 0.043(2) 0.088(4) 0.0270(18) -0.009(2) 0.0090(17) 0.002(2)
C16 0.095(4) 0.071(4) 0.0237(19) 0.033(3) 0.014(2) 0.0065(19)
O5 0.0219(13) 0.0407(17) 0.0342(13) 0.0022(11) 0.0096(10) 0.0082(11)

loop_
_atom_type_symbol
_atom_type_description
_atom_type_scat_dispersion_real
_atom_type_scat_dispersion_imag
_atom_type_scat_source
C C 0.0033 0.0016 'International Tables Vol C Tables 4.2.6.8 and 6.1.1.4'
H H 0.0000 0.0000 'International Tables Vol C Tables 4.2.6.8 and 6.1.1.4'
N N 0.0061 0.0033 'International Tables Vol C Tables 4.2.6.8 and 6.1.1.4'
O O 0.0106 0.0060 'International Tables Vol C Tables 4.2.6.8 and 6.1.1.4'
Co Co 0.3494 0.9721 'International Tables Vol C Tables 4.2.6.8 and 6.1.1.4'

loop_
_geom_angle_atom_site_label_1
_geom_angle_atom_site_label_2
_geom_angle_atom_site_label_3
_geom_angle_site_symmetry_1
_geom_angle_site_symmetry_3
_geom_angle
O1 Co1 O1 . 2_666 180.0000(10)
O1 Co1 O5 . 2_666 89.80(10)
O1 Co1 O5 2_666 2_666 90.20(10)
O1 Co1 O5 . . 90.20(10)
O1 Co1 O5 2_666 . 89.80(10)
O5 Co1 O5 2_666 . 180.00(14)
O1 Co1 N1 . 2_666 89.22(9)
O1 Co1 N1 2_666 2_666 90.78(9)
O5 Co1 N1 2_666 2_666 88.53(10)
O5 Co1 N1 . 2_666 91.47(10)
O1 Co1 N1 . . 90.78(9)
O1 Co1 N1 2_666 . 89.22(9)
O5 Co1 N1 2_666 . 91.47(10)
O5 Co1 N1 . . 88.53(10)
N1 Co1 N1 2_666 . 180.0000(10)
C15 N1 C11 . . 115.3(3)
C15 N1 Co1 . . 121.1(2)
C11 N1 Co1 . . 123.6(2)
C1 O1 Co1 . . 128.2(2)
C10 O3 C3 . . 110.7(4)
O2 C1 O1 . . 125.1(3)
O2 C1 C2 . . 118.2(4)
O1 C1 C2 . . 116.7(3)
C3 C2 C1 . . 113.8(3)
C3 C2 H2A . . 108.8
C1 C2 H2A . . 108.8
C3 C2 H2B . . 108.8
C1 C2 H2B . . 108.8
H2A C2 H2B . . 107.7
O3 C3 C2 . . 109.7(4)
O3 C3 C4 . . 103.6(3)
C2 C3 C4 . . 113.4(4)
O3 C3 H3 . . 110.0
C2 C3 H3 . . 110.0
C4 C3 H3 . . 110.0
C9 C4 C5 . . 120.9(4)
C9 C4 C3 . . 131.1(4)
C5 C4 C3 . . 108.0(4)
C4 C5 C6 . . 119.9(5)
C4 C5 C10 . . 109.0(4)
C6 C5 C10 . . 131.1(5)
C7 C6 C5 . . 118.9(5)
C7 C6 H6 . . 120.5
C5 C6 H6 . . 120.5
C6 C7 C8 . . 120.6(4)
C6 C7 H7 . . 119.7
C8 C7 H7 . . 119.7
C9 C8 C7 . . 121.6(5)
C9 C8 H8 . . 119.2
C7 C8 H8 . . 119.2
C8 C9 C4 . . 118.0(4)
C8 C9 H9 . . 121.0
C4 C9 H9 . . 121.0
O4 C10 O3 . . 121.3(5)
O4 C10 C5 . . 130.3(5)
O3 C10 C5 . . 108.4(4)
N1 C11 C12 . . 123.8(4)
N1 C11 H11 . . 118.1
C12 C11 H11 . . 118.1
C13 C12 C11 . . 119.8(4)
C13 C12 H12 . . 120.1
C11 C12 H12 . . 120.1
C14 C13 C12 . . 116.7(3)
C14 C13 C16 . . 122.0(4)
C12 C13 C16 . . 121.3(4)
C13 C14 C15 . . 120.3(4)
C13 C14 H14 . . 119.9
C15 C14 H14 . . 119.9
N1 C15 C14 . . 124.0(4)
N1 C15 H15 . . 118.0
C14 C15 H15 . . 118.0
C16 C16 C13 2_665 . 111.5(4)
C16 C16 H16A 2_665 . 109.3
C13 C16 H16A . . 109.3
C16 C16 H16B 2_665 . 109.3
C13 C16 H16B . . 109.3
H16A C16 H16B . . 108.0
Co1 O5 H5A . . 138(3)
Co1 O5 H5B . . 99(3)
H5A O5 H5B . . 106(4)

loop_
_geom_bond_atom_site_label_1
_geom_bond_atom_site_label_2
_geom_bond_site_symmetry_2
_geom_bond_distance
Co1 O1 . 2.101(2)
Co1 O1 2_666 2.101(2)
Co1 O5 2_666 2.108(3)
Co1 O5 . 2.108(3)
Co1 N1 2_666 2.195(2)
Co1 N1 . 2.195(2)
N1 C15 . 1.331(5)
N1 C11 . 1.334(5)
O1 C1 . 1.266(4)
O2 C1 . 1.238(4)
O3 C10 . 1.357(6)
O3 C3 . 1.464(6)
O4 C10 . 1.197(6)
C1 C2 . 1.526(5)
C2 C3 . 1.488(5)
C2 H2A . 0.9700
C2 H2B . 0.9700
C3 C4 . 1.509(6)
C3 H3 . 0.9800
C4 C9 . 1.379(6)
C4 C5 . 1.379(6)
C5 C6 . 1.386(6)
C5 C10 . 1.461(7)
C6 C7 . 1.362(7)
C6 H6 . 0.9300
C7 C8 . 1.369(7)
C7 H7 . 0.9300
C8 C9 . 1.368(6)
C8 H8 . 0.9300
C9 H9 . 0.9300
C11 C12 . 1.386(5)
C11 H11 . 0.9300
C12 C13 . 1.373(6)
C12 H12 . 0.9300
C13 C14 . 1.360(6)
C13 C16 . 1.515(5)
C14 C15 . 1.383(5)
C14 H14 . 0.9300
C15 H15 . 0.9300
C16 C16 2_665 1.501(9)
C16 H16A . 0.9700
C16 H16B . 0.9700
O5 H5A . 0.76(4)
O5 H5B . 0.90(5)

loop_
_geom_hbond_atom_site_label_D
_geom_hbond_atom_site_label_H
_geom_hbond_atom_site_label_A
_geom_hbond_site_symmetry_A
_geom_hbond_distance_DH
_geom_hbond_distance_HA
_geom_hbond_distance_DA
_geom_hbond_angle_DHA
O5 H5B O2 . 0.90(5) 1.72(5) 2.603(4) 168(4)
O5 H5B O1 . 0.90(5) 2.57(4) 2.981(3) 109(3)
O5 H5A O1 1_455 0.76(4) 1.99(4) 2.752(3) 172(4)

loop_
_geom_torsion_atom_site_label_1
_geom_torsion_atom_site_label_2
_geom_torsion_atom_site_label_3
_geom_torsion_atom_site_label_4
_geom_torsion_site_symmetry_1
_geom_torsion_site_symmetry_4
_geom_torsion
O1 Co1 N1 C15 . . 99.1(3)
O1 Co1 N1 C15 2_666 . -80.9(3)
O5 Co1 N1 C15 2_666 . -171.1(3)
O5 Co1 N1 C15 . . 8.9(3)
O1 Co1 N1 C11 . . -82.1(3)
O1 Co1 N1 C11 2_666 . 97.9(3)
O5 Co1 N1 C11 2_666 . 7.7(3)
O5 Co1 N1 C11 . . -172.3(3)
O5 Co1 O1 C1 2_666 . 161.1(3)
O5 Co1 O1 C1 . . -18.9(3)
N1 Co1 O1 C1 2_666 . 72.6(3)
N1 Co1 O1 C1 . . -107.4(3)
Co1 O1 C1 O2 . . 16.8(5)
Co1 O1 C1 C2 . . -163.8(2)
O2 C1 C2 C3 . . -48.9(6)
O1 C1 C2 C3 . . 131.7(4)
C10 O3 C3 C2 . . -125.7(4)
C10 O3 C3 C4 . . -4.3(5)
C1 C2 C3 O3 . . -61.7(5)
C1 C2 C3 C4 . . -177.1(4)
O3 C3 C4 C9 . . -174.5(5)
C2 C3 C4 C9 . . -55.6(7)
O3 C3 C4 C5 . . 4.6(5)
C2 C3 C4 C5 . . 123.5(5)
C9 C4 C5 C6 . . -4.5(8)
C3 C4 C5 C6 . . 176.3(5)
C9 C4 C5 C10 . . 175.8(5)
C3 C4 C5 C10 . . -3.4(6)
C4 C5 C6 C7 . . 3.1(9)
C10 C5 C6 C7 . . -177.3(6)
C5 C6 C7 C8 . . -0.2(10)
C6 C7 C8 C9 . . -1.4(10)
C7 C8 C9 C4 . . 0.0(8)
C5 C4 C9 C8 . . 2.9(8)
C3 C4 C9 C8 . . -178.1(5)
C3 O3 C10 O4 . . -176.7(6)
C3 O3 C10 C5 . . 2.4(6)
C4 C5 C10 O4 . . 179.7(7)
C6 C5 C10 O4 . . 0.1(11)
C4 C5 C10 O3 . . 0.7(6)
C6 C5 C10 O3 . . -178.9(5)
C15 N1 C11 C12 . . 3.5(6)
Co1 N1 C11 C12 . . -175.4(3)
N1 C11 C12 C13 . . -0.9(7)
C11 C12 C13 C14 . . -2.9(7)
C11 C12 C13 C16 . . 179.3(4)
C12 C13 C14 C15 . . 3.8(7)
C16 C13 C14 C15 . . -178.4(4)
C11 N1 C15 C14 . . -2.5(7)
Co1 N1 C15 C14 . . 176.4(4)
C13 C14 C15 N1 . . -1.2(8)
C14 C13 C16 C16 . 2_665 100.1(7)
C12 C13 C16 C16 . 2_665 -82.3(7)
